data_9017907
loop_
_publ_author_name
'Lisgarte, J. N.'
'Potter, B.'
'Palmer, R. A.'
'Chimanuka, B.'
'Aymami, J.'

_publ_section_title
;
 Structure, absolute configuration, and conformation of the
 antimalarial drug artesunate
;
_journal_name_full 'Journal of Chemical Crystallography'
_journal_page_first 43
_journal_page_last 48
_journal_volume 32
_journal_year 2002
_chemical_formula_sum 'C19 O8'
_chemical_name_mineral Artesunate
_space_group_IT_number 19
_space_group_name_Hall 'P 2ac 2ab'
_space_group_name_H-M_alt 'P 21 21 21'
_symmetry_space_group_name_H-M 'P 21 21 21'
_cell_angle_alpha 90
_cell_angle_beta 90
_cell_angle_gamma 90
_cell_length_a 9.837
_cell_length_b 10.517
_cell_length_c 18.7594
_cell_formula_units_Z 4
_cell_volume 1940.767
_database_code_amcsd 0020945
_exptl_crystal_density_diffrn 1.219
_cod_data_source_file inputs/fixed/split/15972.cif
_cod_data_source_block 15972
_cod_original_formula_sum 'O8 C19'
_cod_database_code 9017907

loop_
_space_group_symop_operation_xyz
x,y,z
-x,1/2+y,1/2-z
1/2+x,1/2-y,-z
1/2-x,-y,1/2+z

loop_
_atom_site_aniso_label
_atom_site_aniso_U_11
_atom_site_aniso_U_22
_atom_site_aniso_U_33
_atom_site_aniso_U_12
_atom_site_aniso_U_13
_atom_site_aniso_U_23
O(4) 0.07900 0.06600 0.05800 0.00300 -0.01400 -0.00100
O(5) 0.06300 0.06300 0.07300 0.00300 -0.00700 0.01200
O(2) 0.05900 0.07900 0.07500 -0.00200 0.00700 -0.00200
O(6) 0.06700 0.08300 0.08600 0.00200 -0.00100 0.01300
C(12) 0.06600 0.05700 0.05800 -0.00200 0.00000 0.00100
O(3) 0.07000 0.08100 0.06700 -0.00100 -0.00300 -0.02200
C(5) 0.05900 0.06600 0.05300 0.00000 -0.00300 -0.00800
O(7) 0.08500 0.11800 0.06400 0.00900 -0.00900 -0.02000
C(11) 0.06800 0.05800 0.06100 -0.00400 -0.01200 0.00300
O(1) 0.08000 0.09300 0.07600 -0.01100 0.01600 -0.01300
C(6) 0.04900 0.05800 0.06500 0.00100 -0.00200 -0.00200
C(1) 0.05900 0.05900 0.08500 0.00500 -0.00300 0.00300
O(8) 0.08000 0.09700 0.06400 0.02100 -0.00600 -0.00600
C(8) 0.07400 0.06900 0.05900 0.00200 -0.00200 -0.00100
C(7) 0.05500 0.06100 0.05500 -0.00100 -0.00500 0.00200
C(19) 0.07300 0.07600 0.04900 0.00600 -0.00200 0.00200
C(16) 0.06700 0.06200 0.05800 0.00900 0.00000 -0.00100
C(9) 0.06700 0.07200 0.07000 -0.00600 -0.00300 0.01300
C(10) 0.06100 0.06600 0.08700 0.00000 -0.00600 0.01400
C(2) 0.08100 0.06500 0.11000 0.00500 -0.00100 -0.01700
C(17) 0.07400 0.07400 0.05800 0.00700 -0.00300 0.00800
C(13) 0.13800 0.06300 0.08300 -0.00600 -0.03100 -0.00600
C(3) 0.08500 0.08000 0.11100 0.01100 0.01100 -0.02800
C(4) 0.07600 0.09000 0.07900 0.00100 0.01300 -0.02000
C(14) 0.11500 0.07000 0.12800 0.00200 0.00900 0.02700
C(18) 0.08300 0.08000 0.05200 0.02100 0.00000 0.00100
C(15) 0.13100 0.14400 0.07600 -0.00700 0.02300 -0.04100

loop_
_atom_site_label
_atom_site_fract_x
_atom_site_fract_y
_atom_site_fract_z
_atom_site_U_iso_or_equiv
O(4) 0.75470 0.51820 0.15800 0.06800
O(5) 0.74310 0.30720 0.14560 0.06600
O(2) 0.49280 0.64030 0.12740 0.07100
O(6) 0.96960 0.30460 0.16000 0.07900
C(12) 0.75140 0.42220 0.10540 0.06000
O(3) 0.73770 0.71920 0.19600 0.07300
C(5) 0.73950 0.64630 0.13360 0.05900
O(7) 0.96580 -0.01450 0.13850 0.08900
C(11) 0.62620 0.43030 0.05950 0.06300
O(1) 0.51940 0.63930 0.20460 0.08300
C(6) 0.61620 0.66360 0.08680 0.05700
C(1) 0.60430 0.80010 0.05730 0.06700
O(8) 1.14790 -0.02700 0.20590 0.08000
C(8) 0.71880 0.59390 -0.03020 0.06700
C(7) 0.61440 0.56390 0.02750 0.05700
C(19) 1.02030 0.01300 0.19350 0.06600
C(16) 0.86110 0.26270 0.17420 0.06200
C(9) 0.69620 0.72560 -0.06030 0.07000
C(10) 0.70410 0.82760 -0.00340 0.07100
C(2) 0.61310 0.90050 0.11660 0.08500
C(17) 0.82930 0.15760 0.22570 0.06900
C(13) 0.62150 0.32400 0.00450 0.09500
C(3) 0.54980 0.86790 0.18740 0.09200
C(4) 0.60150 0.74600 0.22090 0.08200
C(14) 0.68290 0.95860 -0.03700 0.10500
C(18) 0.95680 0.09120 0.25100 0.07200
C(15) 0.60910 0.74570 0.30210 0.11700

loop_
_cod_related_entry_id
_cod_related_entry_database
_cod_related_entry_code
1 AMCSD 0020945
